data_2014175
loop_
_publ_author_name
'Lyakhov, Alexander S.'
'Gaponik, Pavel N.'
'Pytleva, Darya S.'
'Voitekhovich, Sergei V.'
'Ivashkevich, Ludmila S.'

_publ_section_title Bis[1,3-bis(2-methyltetrazol-5-yl-\k<i>N</i>^4^)triazenido-\k<i>N</i>^2^]nickel(II)
_journal_issue 9
_journal_name_full 'Acta Crystallographica Section C'
_journal_page_first m421
_journal_page_last m422
_journal_paper_doi 10.1107/S0108270104016087
_journal_volume 60
_journal_year 2004
_chemical_formula_iupac '[Ni (C4 H6 N11)2]'
_chemical_formula_moiety 'C8 H12 N22 Ni'
_chemical_formula_sum 'C8 H12 N22 Ni'
_chemical_formula_weight 475.09
_chemical_name_systematic
;
Bis[1,3-bis(2-methyltetrazol-5-yl-\k^2^N^4^)triazenido-\kN^2^]nickel(II)
;
_space_group_IT_number 86
_symmetry_cell_setting tetragonal
_symmetry_space_group_name_Hall '-P 4bc'
_symmetry_space_group_name_H-M 'P 42/n :2'
_atom_sites_solution_hydrogens geom
_atom_sites_solution_primary direct
_atom_sites_solution_secondary difmap
_audit_creation_method SHELXL97
_cell_angle_alpha 90.00
_cell_angle_beta 90.00
_cell_angle_gamma 90.00
_cell_formula_units_Z 2
_cell_length_a 9.5785(15)
_cell_length_b 9.5785(15)
_cell_length_c 9.713(2)
_cell_measurement_reflns_used 25
_cell_measurement_temperature 293(2)
_cell_measurement_theta_max 22.3
_cell_measurement_theta_min 19.6
_cell_volume 891.1(3)
_computing_cell_refinement 'R3m Software'
_computing_data_collection 'R3m Software (Nicolet, 1980)'
_computing_data_reduction 'R3m Software'
_computing_molecular_graphics 'ORTEP-3 for Windows (Farrugia, 1997)'
_computing_publication_material SHELXL97
_computing_structure_refinement 'SHELXL97 (Sheldrick, 1997)'
_computing_structure_solution 'SIR97 (Altomare et al., 1999)'
_diffrn_ambient_temperature 293(2)
_diffrn_measured_fraction_theta_full 1.000
_diffrn_measured_fraction_theta_max 1.000
_diffrn_measurement_device_type 'Nicolet R3m four-circle'
_diffrn_measurement_method \w/2\q
_diffrn_radiation_monochromator graphite
_diffrn_radiation_source 'fine-focus sealed tube'
_diffrn_radiation_type MoK\a
_diffrn_radiation_wavelength 0.71073
_diffrn_reflns_av_R_equivalents 0.0316
_diffrn_reflns_av_sigmaI/netI 0.0354
_diffrn_reflns_limit_h_max 13
_diffrn_reflns_limit_h_min -13
_diffrn_reflns_limit_k_max 13
_diffrn_reflns_limit_k_min -4
_diffrn_reflns_limit_l_max 13
_diffrn_reflns_limit_l_min -6
_diffrn_reflns_number 3195
_diffrn_reflns_theta_full 30.06
_diffrn_reflns_theta_max 30.06
_diffrn_reflns_theta_min 2.99
_diffrn_standards_decay_% none
_diffrn_standards_interval_count 100
_diffrn_standards_number 3
_exptl_absorpt_coefficient_mu 1.145
_exptl_absorpt_correction_T_max 0.8034
_exptl_absorpt_correction_T_min 0.6702
_exptl_absorpt_correction_type multi-scan
_exptl_absorpt_process_details '(Blessing, 1995)'
_exptl_crystal_colour 'dark red'
_exptl_crystal_density_diffrn 1.770
_exptl_crystal_density_meas ?
_exptl_crystal_density_method 'not measured'
_exptl_crystal_description prism
_exptl_crystal_F_000 484
_exptl_crystal_size_max 0.38
_exptl_crystal_size_mid 0.36
_exptl_crystal_size_min 0.20
_refine_diff_density_max 0.608
_refine_diff_density_min -0.447
_refine_ls_extinction_method none
_refine_ls_goodness_of_fit_ref 1.065
_refine_ls_hydrogen_treatment constr
_refine_ls_matrix_type full
_refine_ls_number_parameters 72
_refine_ls_number_reflns 1315
_refine_ls_number_restraints 0
_refine_ls_restrained_S_all 1.065
_refine_ls_R_factor_all 0.0438
_refine_ls_R_factor_gt 0.0394
_refine_ls_shift/su_max 0.000
_refine_ls_shift/su_mean 0.000
_refine_ls_structure_factor_coef Fsqd
_refine_ls_weighting_details 'calc w = 1/[\s^2^(Fo^2^)+(0.077P)^2^+0.1594P] where P=(Fo^2^+2Fc^2^)/3'
_refine_ls_weighting_scheme calc
_refine_ls_wR_factor_gt 0.1139
_refine_ls_wR_factor_ref 0.1205
_reflns_number_gt 1139
_reflns_number_total 1315
_reflns_threshold_expression I>2\s(I)
_cod_data_source_file gd1336.cif
_cod_data_source_block I
_cod_depositor_comments
;
The following automatic conversions were performed:
'_geom_bond_publ_flag' value 'Y' changed to 'y' according to
'/home/saulius/struct/CIF-dictionaries/cif_core.dic' dictionary named
'cif_core.dic' version 2.4.1 from 2010-06-29 (10 times).

Automatic conversion script
Id: cif_fix_enum 1527 2010-12-29 10:47:43Z saulius 

The following automatic conversions were performed:

'_geom_bond_publ_flag' value 'Y' changed to 'y' according to
/home/saulius/struct/CIF-dictionaries/cif_core.dic dictionary named
'cif_core.dic' version 2.4.1 from 2010-06-29 (10
times).

'_geom_angle_publ_flag' value 'Y' changed to 'y' according
to /home/saulius/struct/CIF-dictionaries/cif_core.dic dictionary
named 'cif_core.dic' version 2.4.1 from 2010-06-29 (4 times).

Automatic conversion script
Id: cif_fix_values 1715 2011-07-08 13:25:40Z adriana 

The following automatic conversions were performed:

'_exptl_crystal_density_meas' value 'not measured' was changed to '?'
- the value is perceived as not measured.

Automatic conversion script
Id: cif_fix_values 3008 2015-01-20 13:52:24Z robertas 
;
_cod_original_cell_volume 891.2(3)
_cod_original_sg_symbol_H-M 'P 42/n'
_cod_database_code 2014175
_cod_database_fobs_code 2014175

loop_
_symmetry_equiv_pos_as_xyz
'x, y, z'
'-x+1/2, -y+1/2, z'
'-y, x+1/2, z+1/2'
'y+1/2, -x, z+1/2'
'-x, -y, -z'
'x-1/2, y-1/2, -z'
'y, -x-1/2, -z-1/2'
'-y-1/2, x, -z-1/2'

loop_
_atom_site_label
_atom_site_fract_x
_atom_site_fract_y
_atom_site_fract_z
_atom_site_U_iso_or_equiv
_atom_site_adp_type
_atom_site_calc_flag
_atom_site_refinement_flags
_atom_site_occupancy
_atom_site_disorder_assembly
_atom_site_disorder_group
_atom_site_type_symbol
Ni 0.2500 0.2500 0.7500 0.03140(17) Uani d S 1 . . Ni
N1 0.59152(15) 0.13348(15) 0.97344(15) 0.0386(3) Uani d . 1 . . N
N2 0.64701(15) 0.10387(15) 0.85037(15) 0.0381(3) Uani d . 1 . . N
N3 0.56367(19) 0.12509(18) 0.74526(14) 0.0395(4) Uani d . 1 . . N
N4 0.44541(14) 0.17144(14) 0.79955(15) 0.0361(3) Uani d . 1 . . N
C5 0.46349(16) 0.17588(15) 0.93773(17) 0.0342(3) Uani d . 1 . . C
C6 0.78857(18) 0.0501(2) 0.8336(2) 0.0457(4) Uani d . 1 . . C
H6A 0.7847 -0.0472 0.8100 0.068 Uiso calc R 1 . . H
H6B 0.8391 0.0613 0.9183 0.068 Uiso calc R 1 . . H
H6C 0.8350 0.1006 0.7617 0.068 Uiso calc R 1 . . H
N7 0.36081(14) 0.21488(15) 1.03002(14) 0.0386(3) Uani d . 1 . . N
N8 0.2500 0.2500 0.9601(2) 0.0326(4) Uani d S 1 . . N

loop_
_atom_site_aniso_label
_atom_site_aniso_U_11
_atom_site_aniso_U_22
_atom_site_aniso_U_33
_atom_site_aniso_U_12
_atom_site_aniso_U_13
_atom_site_aniso_U_23
Ni 0.0320(2) 0.0320(2) 0.0301(3) 0.000 0.000 0.000
N1 0.0359(7) 0.0393(7) 0.0407(7) 0.0031(5) -0.0014(5) 0.0003(5)
N2 0.0344(7) 0.0348(7) 0.0452(8) 0.0014(5) 0.0010(6) -0.0008(5)
N3 0.0367(8) 0.0399(8) 0.0419(8) 0.0019(6) 0.0015(5) -0.0019(5)
N4 0.0347(7) 0.0374(7) 0.0361(7) 0.0014(5) 0.0008(5) 0.0001(5)
C5 0.0337(7) 0.0310(7) 0.0380(8) 0.0005(5) -0.0020(6) 0.0022(6)
C6 0.0348(8) 0.0437(9) 0.0585(10) 0.0050(7) 0.0028(7) -0.0010(8)
N7 0.0353(7) 0.0458(8) 0.0347(6) 0.0035(6) -0.0022(5) 0.0006(6)
N8 0.0324(8) 0.0335(8) 0.0317(9) -0.0011(6) 0.000 0.000

loop_
_atom_type_symbol
_atom_type_description
_atom_type_scat_dispersion_real
_atom_type_scat_dispersion_imag
_atom_type_scat_source
C C 0.0033 0.0016 'International Tables Vol C Tables 4.2.6.8 and 6.1.1.4'
H H 0.0000 0.0000 'International Tables Vol C Tables 4.2.6.8 and 6.1.1.4'
N N 0.0061 0.0033 'International Tables Vol C Tables 4.2.6.8 and 6.1.1.4'
Ni Ni 0.3393 1.1124 'International Tables Vol C Tables 4.2.6.8 and 6.1.1.4'

loop_
_geom_angle_atom_site_label_1
_geom_angle_atom_site_label_2
_geom_angle_atom_site_label_3
_geom_angle_site_symmetry_1
_geom_angle_site_symmetry_3
_geom_angle
_geom_angle_publ_flag
N8 Ni N8 . 7_567 180.0 ?
N8 Ni N4 . 8_657 103.42(4) ?
N8 Ni N4 7_567 8_657 76.58(4) ?
N8 Ni N4 . 2 76.58(4) ?
N8 Ni N4 7_567 2 103.42(4) ?
N4 Ni N4 8_657 2 93.086(19) ?
N8 Ni N4 . 7_567 103.42(4) ?
N8 Ni N4 7_567 7_567 76.58(4) ?
N4 Ni N4 8_657 7_567 153.16(8) ?
N4 Ni N4 2 7_567 93.089(19) ?
N8 Ni N4 . . 76.58(4) y
N8 Ni N4 7_567 . 103.42(4) ?
N4 Ni N4 8_657 . 93.088(19) y
N4 Ni N4 2 . 153.16(8) ?
N4 Ni N4 7_567 . 93.086(19) ?
C5 N1 N2 . . 101.35(13) ?
N3 N2 N1 . . 114.87(14) ?
N3 N2 C6 . . 122.24(16) ?
N1 N2 C6 . . 122.89(15) ?
N2 N3 N4 . . 105.20(13) ?
N3 N4 C5 . . 107.19(13) ?
N3 N4 Ni . . 143.14(12) ?
C5 N4 Ni . . 109.52(11) ?
N1 C5 N4 . . 111.39(14) ?
N1 C5 N7 . . 124.49(15) ?
N4 C5 N7 . . 124.08(14) ?
N2 C6 H6A . . 109.5 ?
N2 C6 H6B . . 109.5 ?
H6A C6 H6B . . 109.5 ?
N2 C6 H6C . . 109.5 ?
H6A C6 H6C . . 109.5 ?
H6B C6 H6C . . 109.5 ?
N8 N7 C5 . . 108.13(14) y
N7 N8 N7 2 . 117.3(2) y
N7 N8 Ni 2 . 121.37(10) ?
N7 N8 Ni . . 121.37(10) ?

loop_
_geom_bond_atom_site_label_1
_geom_bond_atom_site_label_2
_geom_bond_site_symmetry_2
_geom_bond_distance
_geom_bond_publ_flag
Ni N8 . 2.041(2) y
Ni N8 7_567 2.041(2) ?
Ni N4 8_657 2.0739(14) ?
Ni N4 2 2.0740(14) ?
Ni N4 7_567 2.0740(14) ?
Ni N4 . 2.0740(14) y
N1 C5 . 1.338(2) y
N1 N2 . 1.339(2) y
N2 N3 . 1.312(2) y
N2 C6 . 1.460(2) y
N3 N4 . 1.326(2) y
N4 C5 . 1.354(2) y
C5 N7 . 1.382(2) y
C6 H6A . 0.9600 ?
C6 H6B . 0.9600 ?
C6 H6C . 0.9600 ?
N7 N8 . 1.3040(17) y
N8 N7 2 1.3040(17) ?

loop_
_geom_torsion_atom_site_label_1
_geom_torsion_atom_site_label_2
_geom_torsion_atom_site_label_3
_geom_torsion_atom_site_label_4
_geom_torsion_site_symmetry_1
_geom_torsion_site_symmetry_4
_geom_torsion
C5 N1 N2 N3 . . 0.11(19)
C5 N1 N2 C6 . . -179.00(15)
N1 N2 N3 N4 . . 0.0(2)
C6 N2 N3 N4 . . 179.09(15)
N2 N3 N4 C5 . . -0.07(19)
N2 N3 N4 Ni . . 174.57(14)
N8 Ni N4 N3 . . -179.2(2)
N8 Ni N4 N3 7_567 . 0.8(2)
N4 Ni N4 N3 8_657 . -76.2(2)
N4 Ni N4 N3 2 . -179.2(2)
N4 Ni N4 N3 7_567 . 77.7(2)
N8 Ni N4 C5 . . -4.68(10)
N8 Ni N4 C5 7_567 . 175.33(10)
N4 Ni N4 C5 8_657 . 98.39(10)
N4 Ni N4 C5 2 . -4.67(10)
N4 Ni N4 C5 7_567 . -107.74(11)
N2 N1 C5 N4 . . -0.15(17)
N2 N1 C5 N7 . . 177.82(14)
N3 N4 C5 N1 . . 0.15(19)
Ni N4 C5 N1 . . -176.45(10)
N3 N4 C5 N7 . . -177.83(15)
Ni N4 C5 N7 . . 5.57(19)
N1 C5 N7 N8 . . 179.99(13)
N4 C5 N7 N8 . . -2.3(2)
C5 N7 N8 N7 . 2 177.43(14)
C5 N7 N8 Ni . . -2.57(14)
N4 Ni N8 N7 8_657 2 94.31(9)
N4 Ni N8 N7 2 2 4.31(9)
N4 Ni N8 N7 7_567 2 -85.69(9)
N4 Ni N8 N7 . 2 -175.69(9)
N4 Ni N8 N7 8_657 . -85.69(9)
N4 Ni N8 N7 2 . -175.69(9)
N4 Ni N8 N7 7_567 . 94.31(9)
N4 Ni N8 N7 . . 4.31(9)
